data_7121139
loop_
_publ_author_name
'Koner, Abhishek'
'Kelemen, Zsolt'
'Schnakenburg, Gregor'
'Nyul\'aszi, L\'aszl\'o'
'Streubel, Rainer'

_publ_section_title
;
 1,4-Additions of tricyclic 1,4-diphosphinines - a novel system to study
 \s-bond activation and \p-\p dispersion interactions.
;
_journal_issue 10
_journal_name_full 'Chemical communications (Cambridge, England)'
_journal_page_first 1182
_journal_page_last 1184
_journal_paper_doi 10.1039/c7cc09349g
_journal_volume 54
_journal_year 2018
_chemical_formula_moiety 'C34 H46 N4 P2 S2 Se2'
_chemical_formula_sum 'C34 H46 N4 P2 S2 Se2'
_chemical_formula_weight 794.73
_chemical_name_systematic ABK-466
_space_group_crystal_system monoclinic
_space_group_IT_number 14
_space_group_name_Hall '-P 2ybc'
_space_group_name_H-M_alt 'P 1 21/c 1'
_symmetry_space_group_name_Hall '-P 2ybc'
_symmetry_space_group_name_H-M 'P 1 21/c 1'
_atom_sites_solution_hydrogens geom
_atom_sites_solution_primary direct
_audit_creation_date 2017-03-30
_audit_creation_method
;
Olex2 1.2
(compiled 2017.01.04 svn.r3372 for OlexSys, GUI svn.r5292)
;
_audit_update_record
;
2017-12-05 deposited with the CCDC.
2018-01-12 downloaded from the CCDC.
;
_cell_angle_alpha 90
_cell_angle_beta 103.2796(13)
_cell_angle_gamma 90
_cell_formula_units_Z 4
_cell_length_a 18.5972(7)
_cell_length_b 13.2665(5)
_cell_length_c 15.6185(6)
_cell_measurement_reflns_used 9630
_cell_measurement_temperature 100
_cell_measurement_theta_max 23.57
_cell_measurement_theta_min 2.66
_cell_volume 3750.4(2)
_computing_cell_refinement 'SAINT v8.34A (Bruker, 2013)'
_computing_data_reduction 'SAINT v8.34A (Bruker, 2013)'
_computing_molecular_graphics 'Olex2 (Dolomanov et al., 2009)'
_computing_publication_material 'Olex2 (Dolomanov et al., 2009)'
_computing_structure_refinement 'XL (Sheldrick, 2008)'
_computing_structure_solution 'XS (Sheldrick, 2008)'
_diffrn_ambient_temperature 100
_diffrn_detector_area_resol_mean 8
_diffrn_measured_fraction_theta_full 0.997
_diffrn_measured_fraction_theta_max 0.998
_diffrn_measurement_device_type 'Bruker X8-KappaApexII'
_diffrn_measurement_method 'fine slicing \w and \f scans'
_diffrn_radiation_monochromator graphite
_diffrn_radiation_type MoK\a
_diffrn_radiation_wavelength 0.71073
_diffrn_reflns_av_R_equivalents 0.0775
_diffrn_reflns_av_unetI/netI 0.0563
_diffrn_reflns_Laue_measured_fraction_full 0.997
_diffrn_reflns_Laue_measured_fraction_max 0.998
_diffrn_reflns_limit_h_max 15
_diffrn_reflns_limit_h_min -24
_diffrn_reflns_limit_k_max 17
_diffrn_reflns_limit_k_min -17
_diffrn_reflns_limit_l_max 20
_diffrn_reflns_limit_l_min -20
_diffrn_reflns_number 61648
_diffrn_reflns_point_group_measured_fraction_full 0.997
_diffrn_reflns_point_group_measured_fraction_max 0.998
_diffrn_reflns_theta_full 25.242
_diffrn_reflns_theta_max 27.999
_diffrn_reflns_theta_min 2.174
_diffrn_source 'sealed tube'
_diffrn_standards_number 0
_exptl_absorpt_coefficient_mu 2.197
_exptl_absorpt_correction_T_max 0.7459
_exptl_absorpt_correction_T_min 0.5809
_exptl_absorpt_correction_type empirical
_exptl_absorpt_process_details
'SADABS-2014/5 (Bruker,2014/5) was used for absorption correction. wR2(int) was 0.0907 before and 0.0570 after correction. The Ratio of minimum to maximum transmission is 0.7788. The \l/2 correction factor is 0.00150.'
_exptl_crystal_colour 'clear yellow'
_exptl_crystal_colour_lustre clear
_exptl_crystal_colour_primary yellow
_exptl_crystal_density_diffrn 1.408
_exptl_crystal_description block
_exptl_crystal_F_000 1632
_exptl_crystal_size_max 0.24
_exptl_crystal_size_mid 0.12
_exptl_crystal_size_min 0.08
_refine_diff_density_max 0.387
_refine_diff_density_min -0.399
_refine_diff_density_rms 0.079
_refine_ls_extinction_method none
_refine_ls_goodness_of_fit_ref 1.007
_refine_ls_hydrogen_treatment constr
_refine_ls_matrix_type full
_refine_ls_number_parameters 401
_refine_ls_number_reflns 9047
_refine_ls_number_restraints 18
_refine_ls_restrained_S_all 1.035
_refine_ls_R_factor_all 0.0725
_refine_ls_R_factor_gt 0.0353
_refine_ls_shift/su_max 0.003
_refine_ls_shift/su_mean 0.000
_refine_ls_structure_factor_coef Fsqd
_refine_ls_weighting_details 'w=1/[\s^2^(Fo^2^)+(0.0204P)^2^+2.7453P] where P=(Fo^2^+2Fc^2^)/3'
_refine_ls_weighting_scheme calc
_refine_ls_wR_factor_gt 0.0629
_refine_ls_wR_factor_ref 0.0754
_reflns_Friedel_coverage 0.000
_reflns_number_gt 6293
_reflns_number_total 9047
_reflns_threshold_expression 'I > 2\s(I)'
_cod_data_source_file c7cc09349g2.cif
_cod_data_source_block 3b
_cod_depositor_comments 'Adding full bibliography for 7121136--7121139.cif.'
_cod_database_code 7121139
_shelx_shelxl_version_number 2014/7
_shelx_space_group_comment
;
The symmetry employed for this shelxl refinement is uniquely defined
by the following loop, which should always be used as a source of
symmetry information in preference to the above space-group names.
They are only intended as comments.
;
_shelx_estimated_absorpt_t_max 0.844
_shelx_estimated_absorpt_t_min 0.621
_olex2_refinement_description
;
1. Fixed Uiso
 At 1.2 times of:
  All C(H) groups, All C(H,H) groups
 At 1.5 times of:
  All C(H,H,H) groups
2. Uiso/Uaniso restraints and constraints
C11 \\sim C10 \\sim C9 \\sim C8: within 2A with sigma of 0.002 and sigma for
terminal atoms of 0.004
3.a Secondary CH2 refined with riding coordinates:
 C4(H4A,H4B), C5(H5A,H5B), C6(H6A,H6B), C8(H8A,H8B), C9(H9A,H9B), C10(H10A,
 H10B), C4'(H4'A,H4'B), C5'(H5'A,H5'B), C6'(H6'A,H6'B), C8'(H8'A,H8'B),
 C9'(H9'A,H9'B), C10'(H10C,H10D)
3.b Aromatic/amide H refined with riding coordinates:
 C13(H13), C14(H14), C15(H15), C16(H16), C17(H17), C13'(H13'), C14'(H14'),
 C15'(H15'), C16'(H16'), C17'(H17')
3.c Idealised Me refined as rotating group:
 C7(H7A,H7B,H7C), C11(H11A,H11B,H11C), C7'(H7'A,H7'B,H7'C), C11'(H11D,H11E,H11F)
;
_olex2_submission_special_instructions 'No special instructions were received'

loop_
_space_group_symop_operation_xyz
'x, y, z'
'-x, y+1/2, -z+1/2'
'-x, -y, -z'
'x, -y-1/2, z-1/2'

loop_
_atom_site_label
_atom_site_type_symbol
_atom_site_fract_x
_atom_site_fract_y
_atom_site_fract_z
_atom_site_U_iso_or_equiv
_atom_site_adp_type
_atom_site_occupancy
_atom_site_site_symmetry_order
_atom_site_calc_flag
_atom_site_refinement_flags_posn
_atom_site_refinement_flags_adp
Se Se 0.59823(2) -0.10619(2) 0.37071(2) 0.02630(7) Uani 1 1 d . .
S S 0.50003(5) 0.33991(6) 0.33807(5) 0.0430(2) Uani 1 1 d . .
P P 0.48218(4) -0.06872(5) 0.39159(4) 0.02047(14) Uani 1 1 d . .
N1 N 0.49052(11) 0.13538(15) 0.35364(13) 0.0220(5) Uani 1 1 d . .
N2 N 0.51311(11) 0.21461(15) 0.47861(13) 0.0228(5) Uani 1 1 d . .
C1 C 0.49357(13) 0.06299(18) 0.41882(15) 0.0193(5) Uani 1 1 d . .
C2 C 0.50147(14) 0.22957(19) 0.38988(17) 0.0263(6) Uani 1 1 d . .
C3 C 0.50807(13) 0.11271(18) 0.49755(15) 0.0192(5) Uani 1 1 d . .
C4 C 0.47018(14) 0.1171(2) 0.25882(16) 0.0258(6) Uani 1 1 d . .
H4A H 0.4896 0.0506 0.2461 0.031 Uiso 1 1 calc R .
H4B H 0.4931 0.1692 0.2284 0.031 Uiso 1 1 calc R .
C5 C 0.38728(14) 0.1189(2) 0.22371(17) 0.0288(6) Uani 1 1 d . .
H5A H 0.3646 0.0674 0.2550 0.035 Uiso 1 1 calc R .
H5B H 0.3682 0.1856 0.2364 0.035 Uiso 1 1 calc R .
C6 C 0.36398(15) 0.0992(2) 0.12585(17) 0.0332(7) Uani 1 1 d . .
H6A H 0.3779 0.0296 0.1136 0.040 Uiso 1 1 calc R .
H6B H 0.3906 0.1460 0.0946 0.040 Uiso 1 1 calc R .
C7 C 0.28125(17) 0.1128(3) 0.0910(2) 0.0506(9) Uani 1 1 d . .
H7A H 0.2547 0.0670 0.1221 0.076 Uiso 1 1 calc GR .
H7B H 0.2681 0.0977 0.0279 0.076 Uiso 1 1 calc GR .
H7C H 0.2676 0.1826 0.1006 0.076 Uiso 1 1 calc GR .
C8 C 0.53094(15) 0.2967(2) 0.54242(18) 0.0304(6) Uani 1 1 d . U
H8A H 0.5178 0.2760 0.5978 0.036 Uiso 1 1 calc R .
H8B H 0.5007 0.3564 0.5194 0.036 Uiso 1 1 calc R .
C9 C 0.61132(17) 0.3254(2) 0.5619(2) 0.0402(6) Uani 1 1 d . U
H9A H 0.6259 0.3406 0.5061 0.048 Uiso 1 1 calc R .
H9B H 0.6416 0.2680 0.5904 0.048 Uiso 1 1 calc R .
C10 C 0.6260(2) 0.4169(3) 0.6220(2) 0.0563(8) Uani 1 1 d . U
H10A H 0.5910 0.4711 0.5965 0.068 Uiso 1 1 calc R .
H10B H 0.6164 0.3987 0.6798 0.068 Uiso 1 1 calc R .
C11 C 0.7027(2) 0.4561(3) 0.6357(3) 0.0889(12) Uani 1 1 d . U
H11A H 0.7077 0.5173 0.6718 0.133 Uiso 1 1 calc GR .
H11B H 0.7134 0.4720 0.5786 0.133 Uiso 1 1 calc GR .
H11C H 0.7375 0.4050 0.6657 0.133 Uiso 1 1 calc GR .
C12 C 0.65744(14) -0.0681(2) 0.48357(17) 0.0272(6) Uani 1 1 d . .
C13 C 0.67924(15) 0.0312(2) 0.50138(19) 0.0323(7) Uani 1 1 d . .
H13 H 0.6623 0.0821 0.4588 0.039 Uiso 1 1 calc R .
C14 C 0.72583(16) 0.0561(3) 0.5815(2) 0.0431(8) Uani 1 1 d . .
H14 H 0.7407 0.1241 0.5939 0.052 Uiso 1 1 calc R .
C15 C 0.75042(16) -0.0179(3) 0.6429(2) 0.0489(9) Uani 1 1 d . .
H15 H 0.7824 -0.0006 0.6976 0.059 Uiso 1 1 calc R .
C16 C 0.72919(17) -0.1167(3) 0.6258(2) 0.0455(8) Uani 1 1 d . .
H16 H 0.7468 -0.1673 0.6686 0.055 Uiso 1 1 calc R .
C17 C 0.68215(15) -0.1425(2) 0.54628(19) 0.0348(7) Uani 1 1 d . .
H17 H 0.6669 -0.2105 0.5347 0.042 Uiso 1 1 calc R .
Se' Se 0.06298(2) 1.20258(2) 0.41186(2) 0.03196(8) Uani 1 1 d . .
S' S 0.11719(5) 0.75455(6) 0.31324(5) 0.0417(2) Uani 1 1 d . .
P' P -0.02932(4) 1.08472(5) 0.40169(4) 0.02325(15) Uani 1 1 d . .
N1' N 0.04877(12) 0.92617(15) 0.34932(13) 0.0241(5) Uani 1 1 d . .
N2' N 0.08116(12) 0.82661(15) 0.46190(14) 0.0244(5) Uani 1 1 d . .
C1' C 0.02356(13) 0.96991(18) 0.41792(15) 0.0208(5) Uani 1 1 d . .
C2' C 0.08293(14) 0.83632(19) 0.37525(17) 0.0261(6) Uani 1 1 d . .
C3' C 0.04442(13) 0.90783(18) 0.48884(16) 0.0213(5) Uani 1 1 d . .
C4' C 0.04162(14) 0.9689(2) 0.26151(16) 0.0271(6) Uani 1 1 d . .
H4'A H 0.0788 0.9372 0.2338 0.033 Uiso 1 1 calc R .
H4'B H 0.0526 1.0420 0.2672 0.033 Uiso 1 1 calc R .
C5' C -0.03449(14) 0.9544(2) 0.20179(16) 0.0259(6) Uani 1 1 d . .
H5'A H -0.0481 0.8822 0.2010 0.031 Uiso 1 1 calc R .
H5'B H -0.0712 0.9930 0.2255 0.031 Uiso 1 1 calc R .
C6' C -0.03705(15) 0.9890(2) 0.10882(17) 0.0310(6) Uani 1 1 d . .
H6'A H -0.0011 0.9493 0.0848 0.037 Uiso 1 1 calc R .
H6'B H -0.0222 1.0607 0.1099 0.037 Uiso 1 1 calc R .
C7' C -0.11343(16) 0.9772(2) 0.04878(18) 0.0362(7) Uani 1 1 d . .
H7'A H -0.1119 0.9976 -0.0111 0.054 Uiso 1 1 calc GR .
H7'B H -0.1486 1.0199 0.0701 0.054 Uiso 1 1 calc GR .
H7'C H -0.1290 0.9066 0.0486 0.054 Uiso 1 1 calc GR .
C8' C 0.11568(15) 0.74272(19) 0.51787(18) 0.0294(6) Uani 1 1 d . .
H8'A H 0.1210 0.6846 0.4801 0.035 Uiso 1 1 calc R .
H8'B H 0.0827 0.7219 0.5563 0.035 Uiso 1 1 calc R .
C9' C 0.19065(16) 0.7691(2) 0.5747(2) 0.0380(7) Uani 1 1 d . .
H9'A H 0.2230 0.7931 0.5366 0.046 Uiso 1 1 calc R .
H9'B H 0.1851 0.8248 0.6148 0.046 Uiso 1 1 calc R .
C10' C 0.22689(18) 0.6805(3) 0.6283(2) 0.0479(9) Uani 1 1 d . .
H10C H 0.1924 0.6529 0.6621 0.057 Uiso 1 1 calc R .
H10D H 0.2360 0.6271 0.5878 0.057 Uiso 1 1 calc R .
C11' C 0.2985(2) 0.7059(3) 0.6910(3) 0.0787(13) Uani 1 1 d . .
H11D H 0.3329 0.7342 0.6583 0.118 Uiso 1 1 calc GR .
H11E H 0.3199 0.6446 0.7217 0.118 Uiso 1 1 calc GR .
H11F H 0.2896 0.7553 0.7340 0.118 Uiso 1 1 calc GR .
C12' C 0.11385(14) 1.18282(19) 0.53206(17) 0.0271(6) Uani 1 1 d . .
C13' C 0.16521(15) 1.1064(2) 0.55551(19) 0.0320(6) Uani 1 1 d . .
H13' H 0.1769 1.0637 0.5118 0.038 Uiso 1 1 calc R .
C14' C 0.19942(16) 1.0927(2) 0.6435(2) 0.0395(7) Uani 1 1 d . .
H14' H 0.2345 1.0400 0.6601 0.047 Uiso 1 1 calc R .
C15' C 0.18282(17) 1.1551(2) 0.7070(2) 0.0408(8) Uani 1 1 d . .
H15' H 0.2065 1.1455 0.7672 0.049 Uiso 1 1 calc R .
C16' C 0.13188(16) 1.2313(2) 0.6831(2) 0.0378(7) Uani 1 1 d . .
H16' H 0.1206 1.2744 0.7268 0.045 Uiso 1 1 calc R .
C17' C 0.09726(15) 1.2454(2) 0.59606(18) 0.0319(6) Uani 1 1 d . .
H17' H 0.0620 1.2979 0.5798 0.038 Uiso 1 1 calc R .

loop_
_atom_site_aniso_label
_atom_site_aniso_U_11
_atom_site_aniso_U_22
_atom_site_aniso_U_33
_atom_site_aniso_U_23
_atom_site_aniso_U_13
_atom_site_aniso_U_12
Se 0.02709(14) 0.02980(15) 0.02338(14) -0.00392(11) 0.00865(11) 0.00096(12)
S 0.0645(6) 0.0271(4) 0.0341(4) 0.0119(3) 0.0044(4) -0.0048(4)
P 0.0229(3) 0.0226(3) 0.0153(3) -0.0008(3) 0.0032(3) -0.0022(3)
N1 0.0270(12) 0.0238(11) 0.0147(10) 0.0036(9) 0.0037(9) 0.0000(9)
N2 0.0276(12) 0.0190(11) 0.0218(11) 0.0000(9) 0.0058(9) -0.0010(9)
C1 0.0200(13) 0.0211(12) 0.0170(12) 0.0025(10) 0.0044(10) 0.0000(10)
C2 0.0263(15) 0.0275(14) 0.0240(14) 0.0035(11) 0.0034(12) -0.0030(11)
C3 0.0210(13) 0.0172(12) 0.0193(12) 0.0016(10) 0.0043(10) -0.0009(10)
C4 0.0293(14) 0.0311(14) 0.0176(13) 0.0046(11) 0.0069(11) 0.0003(12)
C5 0.0286(15) 0.0328(15) 0.0248(14) 0.0002(12) 0.0054(12) -0.0022(12)
C6 0.0338(16) 0.0348(16) 0.0286(15) -0.0052(12) 0.0021(13) -0.0005(13)
C7 0.0367(18) 0.060(2) 0.047(2) -0.0049(17) -0.0071(15) -0.0055(16)
C8 0.0383(14) 0.0242(12) 0.0311(13) -0.0067(11) 0.0129(11) -0.0057(11)
C9 0.0436(13) 0.0391(13) 0.0392(13) -0.0096(11) 0.0123(11) -0.0134(11)
C10 0.0576(16) 0.0546(16) 0.0550(16) -0.0169(13) 0.0095(14) -0.0215(14)
C11 0.086(3) 0.094(3) 0.083(3) -0.020(2) 0.011(2) -0.047(2)
C12 0.0223(14) 0.0362(15) 0.0238(14) -0.0014(12) 0.0070(11) 0.0025(12)
C13 0.0243(15) 0.0373(16) 0.0367(17) -0.0043(13) 0.0102(13) -0.0009(13)
C14 0.0265(16) 0.055(2) 0.048(2) -0.0194(17) 0.0097(15) -0.0090(15)
C15 0.0242(16) 0.090(3) 0.0304(17) -0.0113(18) 0.0019(14) -0.0020(18)
C16 0.0324(17) 0.073(2) 0.0307(17) 0.0111(17) 0.0064(14) 0.0077(17)
C17 0.0261(15) 0.0441(18) 0.0355(17) 0.0016(14) 0.0096(13) 0.0029(13)
Se' 0.04341(18) 0.02457(14) 0.02949(16) 0.00424(12) 0.01169(13) -0.00602(13)
S' 0.0524(5) 0.0360(4) 0.0408(5) -0.0093(4) 0.0189(4) 0.0105(4)
P' 0.0299(4) 0.0200(3) 0.0192(3) 0.0015(3) 0.0044(3) 0.0022(3)
N1' 0.0277(12) 0.0227(11) 0.0222(11) -0.0028(9) 0.0063(10) -0.0010(9)
N2' 0.0283(12) 0.0201(11) 0.0238(12) -0.0015(9) 0.0039(10) 0.0040(9)
C1' 0.0229(13) 0.0217(13) 0.0177(13) -0.0015(10) 0.0044(11) 0.0010(11)
C2' 0.0263(15) 0.0250(14) 0.0270(14) -0.0027(11) 0.0061(12) -0.0006(12)
C3' 0.0216(13) 0.0217(13) 0.0200(13) -0.0016(10) 0.0033(11) -0.0013(11)
C4' 0.0310(15) 0.0317(15) 0.0199(13) -0.0005(11) 0.0086(12) -0.0025(12)
C5' 0.0295(15) 0.0271(14) 0.0218(13) -0.0047(11) 0.0073(12) -0.0038(12)
C6' 0.0319(15) 0.0343(16) 0.0257(15) 0.0016(12) 0.0043(12) -0.0020(13)
C7' 0.0384(17) 0.0300(15) 0.0350(17) 0.0042(13) -0.0021(14) 0.0011(13)
C8' 0.0345(16) 0.0208(13) 0.0327(16) 0.0023(12) 0.0076(13) 0.0060(12)
C9' 0.0317(16) 0.0392(17) 0.0393(17) 0.0067(14) -0.0001(14) 0.0064(14)
C10' 0.045(2) 0.056(2) 0.0409(19) 0.0116(16) 0.0069(16) 0.0194(17)
C11' 0.053(2) 0.105(3) 0.066(3) 0.011(2) -0.012(2) 0.025(2)
C12' 0.0262(14) 0.0276(14) 0.0300(15) -0.0018(12) 0.0114(12) -0.0083(12)
C13' 0.0270(15) 0.0343(15) 0.0368(16) -0.0037(13) 0.0115(13) -0.0023(13)
C14' 0.0298(16) 0.0418(18) 0.0457(19) 0.0064(15) 0.0061(14) 0.0023(14)
C15' 0.0350(17) 0.052(2) 0.0332(17) 0.0016(15) 0.0037(14) -0.0069(16)
C16' 0.0384(18) 0.0420(18) 0.0359(17) -0.0095(14) 0.0144(14) -0.0065(15)
C17' 0.0305(16) 0.0288(15) 0.0369(17) -0.0031(13) 0.0087(13) -0.0024(12)

loop_
_atom_type_symbol
_atom_type_description
_atom_type_scat_dispersion_real
_atom_type_scat_dispersion_imag
_atom_type_scat_source
C C 0.0033 0.0016 'International Tables Vol C Tables 4.2.6.8 and 6.1.1.4'
H H 0.0000 0.0000 'International Tables Vol C Tables 4.2.6.8 and 6.1.1.4'
N N 0.0061 0.0033 'International Tables Vol C Tables 4.2.6.8 and 6.1.1.4'
P P 0.1023 0.0942 'International Tables Vol C Tables 4.2.6.8 and 6.1.1.4'
S S 0.1246 0.1234 'International Tables Vol C Tables 4.2.6.8 and 6.1.1.4'
Se Se -0.0929 2.2259 'International Tables Vol C Tables 4.2.6.8 and 6.1.1.4'

loop_
_geom_angle_atom_site_label_1
_geom_angle_atom_site_label_2
_geom_angle_atom_site_label_3
_geom_angle
_geom_angle_site_symmetry_1
_geom_angle_site_symmetry_3
C12 Se P 99.85(8) . .
C1 P Se 100.32(8) . .
C3 P Se 100.10(8) 3_656 .
C3 P C1 96.16(11) 3_656 .
C1 N1 C4 125.7(2) . .
C2 N1 C1 110.5(2) . .
C2 N1 C4 123.4(2) . .
C2 N2 C3 110.7(2) . .
C2 N2 C8 122.8(2) . .
C3 N2 C8 126.5(2) . .
N1 C1 P 120.97(17) . .
C3 C1 P 132.03(19) . .
C3 C1 N1 107.0(2) . .
N1 C2 S 128.0(2) . .
N2 C2 S 126.8(2) . .
N2 C2 N1 105.1(2) . .
N2 C3 P 121.58(17) . 3_656
C1 C3 P 131.75(19) . 3_656
C1 C3 N2 106.6(2) . .
N1 C4 C5 111.7(2) . .
C6 C5 C4 113.3(2) . .
C5 C6 C7 111.9(2) . .
N2 C8 C9 112.7(2) . .
C8 C9 C10 110.8(3) . .
C11 C10 C9 113.5(3) . .
C13 C12 Se 120.9(2) . .
C13 C12 C17 119.9(3) . .
C17 C12 Se 119.1(2) . .
C12 C13 C14 120.0(3) . .
C15 C14 C13 119.8(3) . .
C14 C15 C16 120.7(3) . .
C15 C16 C17 120.0(3) . .
C16 C17 C12 119.6(3) . .
C12' Se' P' 99.63(8) . .
C1' P' Se' 100.99(9) . .
C3' P' Se' 100.02(8) 3_576 .
C3' P' C1' 96.45(11) 3_576 .
C1' N1' C4' 125.9(2) . .
C2' N1' C1' 110.6(2) . .
C2' N1' C4' 123.5(2) . .
C2' N2' C3' 110.6(2) . .
C2' N2' C8' 123.6(2) . .
C3' N2' C8' 125.8(2) . .
N1' C1' P' 120.97(18) . .
C3' C1' P' 132.09(19) . .
C3' C1' N1' 106.9(2) . .
N1' C2' S' 127.3(2) . .
N2' C2' S' 127.6(2) . .
N2' C2' N1' 105.1(2) . .
N2' C3' P' 121.66(18) . 3_576
C1' C3' P' 131.45(19) . 3_576
C1' C3' N2' 106.9(2) . .
N1' C4' C5' 113.5(2) . .
C6' C5' C4' 111.8(2) . .
C5' C6' C7' 112.3(2) . .
N2' C8' C9' 113.1(2) . .
C10' C9' C8' 112.3(2) . .
C11' C10' C9' 113.8(3) . .
C13' C12' Se' 121.0(2) . .
C13' C12' C17' 120.1(3) . .
C17' C12' Se' 118.9(2) . .
C12' C13' C14' 119.4(3) . .
C15' C14' C13' 120.4(3) . .
C16' C15' C14' 119.9(3) . .
C17' C16' C15' 120.2(3) . .
C16' C17' C12' 120.0(3) . .

loop_
_geom_bond_atom_site_label_1
_geom_bond_atom_site_label_2
_geom_bond_distance
_geom_bond_site_symmetry_2
Se P 2.3098(7) .
Se C12 1.919(3) .
S C2 1.670(3) .
P C1 1.799(2) .
P C3 1.796(2) 3_656
N1 C1 1.391(3) .
N1 C2 1.368(3) .
N1 C4 1.462(3) .
N2 C2 1.367(3) .
N2 C3 1.392(3) .
N2 C8 1.462(3) .
C1 C3 1.367(3) .
C3 P 1.796(2) 3_656
C4 C5 1.513(4) .
C5 C6 1.513(3) .
C6 C7 1.520(4) .
C8 C9 1.504(4) .
C9 C10 1.521(4) .
C10 C11 1.487(5) .
C12 C13 1.387(4) .
C12 C17 1.393(4) .
C13 C14 1.389(4) .
C14 C15 1.374(4) .
C15 C16 1.378(5) .
C16 C17 1.388(4) .
Se' P' 2.3003(7) .
Se' C12' 1.916(3) .
S' C2' 1.675(3) .
P' C1' 1.799(2) .
P' C3' 1.798(3) 3_576
N1' C1' 1.391(3) .
N1' C2' 1.367(3) .
N1' C4' 1.462(3) .
N2' C2' 1.367(3) .
N2' C3' 1.392(3) .
N2' C8' 1.469(3) .
C1' C3' 1.363(3) .
C3' P' 1.798(3) 3_576
C4' C5' 1.518(4) .
C5' C6' 1.513(3) .
C6' C7' 1.520(4) .
C8' C9' 1.512(4) .
C9' C10' 1.510(4) .
C10' C11' 1.499(5) .
C12' C13' 1.383(4) .
C12' C17' 1.387(4) .
C13' C14' 1.387(4) .
C14' C15' 1.381(4) .
C15' C16' 1.377(4) .
C16' C17' 1.377(4) .
